data_7207544
loop_
_publ_author_name
'Wang, Nan'
'Feng, Yue-Chao'
'Shi, Wei'
'Zhao, Bin'
'Cheng, Peng'
'Liao, Dai-Zheng'
'Yan, Shi-Ping'

_publ_section_title
;
 Synthesis, structure, fluorescent and magnetic properties of a series of
 coordination polymers based on a long and flexible bis-triazole ligand
;
_journal_issue 8
_journal_name_full CrystEngComm
_journal_page_first 2769
_journal_paper_doi 10.1039/c2ce06290a
_journal_volume 14
_journal_year 2012
_chemical_formula_sum 'C51 H52 N22 O17 Zn2'
_chemical_formula_weight 1375.93
_chemical_name_systematic
;
?
;
_space_group_IT_number 14
_symmetry_cell_setting monoclinic
_symmetry_space_group_name_Hall '-P 2ybc'
_symmetry_space_group_name_H-M 'P 1 21/c 1'
_atom_sites_solution_hydrogens geom
_atom_sites_solution_primary direct
_atom_sites_solution_secondary difmap
_audit_creation_method SHELXL-97
_cell_angle_alpha 90.00
_cell_angle_beta 98.206(4)
_cell_angle_gamma 90.00
_cell_formula_units_Z 4
_cell_length_a 19.756(3)
_cell_length_b 16.208(2)
_cell_length_c 19.190(3)
_cell_measurement_reflns_used 5232
_cell_measurement_temperature 293(2)
_cell_measurement_theta_max 28.45
_cell_measurement_theta_min 2.53
_cell_volume 6081.8(15)
_computing_cell_refinement 'Bruker SMART'
_computing_data_collection 'Bruker SMART'
_computing_data_reduction 'Bruker SAINT'
_computing_molecular_graphics 'Bruker SHELXTL'
_computing_publication_material 'Bruker SHELXTL'
_computing_structure_refinement 'SHELXL-97 (Sheldrick, 1997)'
_computing_structure_solution 'SHELXS-97 (Sheldrick, 1990)'
_diffrn_ambient_temperature 293(2)
_diffrn_measured_fraction_theta_full 0.994
_diffrn_measured_fraction_theta_max 0.994
_diffrn_measurement_device_type 'CCD area detector'
_diffrn_measurement_method 'phi and omega scans'
_diffrn_radiation_monochromator graphite
_diffrn_radiation_source 'fine-focus sealed tube'
_diffrn_radiation_type MoK\a
_diffrn_radiation_wavelength 0.71075
_diffrn_reflns_av_R_equivalents 0.0683
_diffrn_reflns_av_sigmaI/netI 0.0661
_diffrn_reflns_limit_h_max 23
_diffrn_reflns_limit_h_min -23
_diffrn_reflns_limit_k_max 19
_diffrn_reflns_limit_k_min -19
_diffrn_reflns_limit_l_max 22
_diffrn_reflns_limit_l_min -17
_diffrn_reflns_number 36626
_diffrn_reflns_theta_full 25.01
_diffrn_reflns_theta_max 25.01
_diffrn_reflns_theta_min 3.04
_exptl_absorpt_coefficient_mu 0.876
_exptl_absorpt_correction_T_max 0.8582
_exptl_absorpt_correction_T_min 0.8442
_exptl_absorpt_correction_type multi-scan
_exptl_absorpt_process_details SADABS
_exptl_crystal_colour colourless
_exptl_crystal_density_diffrn 1.503
_exptl_crystal_density_method 'not measured'
_exptl_crystal_description block
_exptl_crystal_F_000 2831
_exptl_crystal_size_max 0.20
_exptl_crystal_size_mid 0.20
_exptl_crystal_size_min 0.18
_refine_diff_density_max 2.068
_refine_diff_density_min -0.684
_refine_diff_density_rms 0.129
_refine_ls_extinction_method none
_refine_ls_goodness_of_fit_ref 1.048
_refine_ls_hydrogen_treatment constr
_refine_ls_matrix_type full
_refine_ls_number_parameters 876
_refine_ls_number_reflns 10652
_refine_ls_number_restraints 167
_refine_ls_restrained_S_all 1.058
_refine_ls_R_factor_all 0.1318
_refine_ls_R_factor_gt 0.0975
_refine_ls_shift/su_max 0.001
_refine_ls_shift/su_mean 0.000
_refine_ls_structure_factor_coef Fsqd
_refine_ls_weighting_details 'calc w=1/[\s^2^(Fo^2^)+(0.1537P)^2^+24.1352P] where P=(Fo^2^+2Fc^2^)/3'
_refine_ls_weighting_scheme calc
_refine_ls_wR_factor_gt 0.2572
_refine_ls_wR_factor_ref 0.2825
_reflns_number_gt 7521
_reflns_number_total 10652
_reflns_threshold_expression >2sigma(I)
_cod_data_source_file c2ce06290a.txt
_cod_data_source_block shelxs
_cod_original_sg_symbol_H-M p21/c
_cod_database_code 7207544

loop_
_symmetry_equiv_pos_as_xyz
'x, y, z'
'-x, y+1/2, -z+1/2'
'-x, -y, -z'
'x, -y-1/2, z-1/2'

loop_
_atom_site_label
_atom_site_type_symbol
_atom_site_fract_x
_atom_site_fract_y
_atom_site_fract_z
_atom_site_U_iso_or_equiv
_atom_site_adp_type
_atom_site_occupancy
_atom_site_symmetry_multiplicity
_atom_site_calc_flag
_atom_site_refinement_flags
_atom_site_disorder_assembly
_atom_site_disorder_group
Zn1 Zn 0.74641(4) 0.61568(5) 0.36617(4) 0.0325(3) Uani 1 1 d . . .
Zn2 Zn 0.72658(4) 0.61745(5) 0.16383(4) 0.0319(3) Uani 1 1 d . . .
C1 C 0.6624(4) 0.4512(4) 0.2048(4) 0.0373(17) Uani 1 1 d . . .
H1 H 0.6498 0.4368 0.1579 0.045 Uiso 1 1 calc R . .
C2 C 0.6749(4) 0.4500(5) 0.3179(4) 0.0401(17) Uani 1 1 d . . .
H2 H 0.6727 0.4346 0.3642 0.048 Uiso 1 1 calc R . .
C3 C 0.6066(3) 0.3319(4) 0.2587(4) 0.0336(16) Uani 1 1 d . . .
C4 C 0.5901(5) 0.2902(5) 0.1967(5) 0.060(2) Uani 1 1 d . . .
H4 H 0.6061 0.3081 0.1560 0.072 Uiso 1 1 calc R . .
C5 C 0.5840(4) 0.3050(5) 0.3194(5) 0.054(2) Uani 1 1 d . . .
H5 H 0.5963 0.3332 0.3615 0.065 Uiso 1 1 calc R . .
C6 C 0.5490(5) 0.2207(5) 0.1957(6) 0.065(3) Uani 1 1 d . . .
H6 H 0.5376 0.1924 0.1535 0.078 Uiso 1 1 calc R . .
C7 C 0.5424(5) 0.2347(6) 0.3173(6) 0.060(2) Uani 1 1 d . . .
H7 H 0.5268 0.2167 0.3581 0.072 Uiso 1 1 calc R . .
C8 C 0.5244(4) 0.1918(5) 0.2551(5) 0.046(2) Uani 1 1 d . . .
C9 C 0.4778(4) 0.1178(5) 0.2528(7) 0.064(3) Uani 1 1 d . . .
H9A H 0.4451 0.1201 0.2100 0.076 Uiso 1 1 calc R . .
H9B H 0.4524 0.1204 0.2924 0.076 Uiso 1 1 calc R . .
C10 C 0.5155(4) 0.0362(5) 0.2551(6) 0.050(2) Uani 1 1 d . . .
C11 C 0.5378(7) 0.0048(7) 0.1965(7) 0.091(4) Uani 1 1 d . . .
H11 H 0.5295 0.0341 0.1545 0.109 Uiso 1 1 calc R . .
C12 C 0.5290(5) -0.0081(6) 0.3154(6) 0.067(3) Uani 1 1 d . . .
H12 H 0.5146 0.0127 0.3560 0.080 Uiso 1 1 calc R . .
C13 C 0.5727(7) -0.0700(6) 0.1980(6) 0.086(4) Uani 1 1 d . . .
H13 H 0.5872 -0.0906 0.1573 0.103 Uiso 1 1 calc R . .
C14 C 0.5635(5) -0.0835(6) 0.3192(5) 0.059(2) Uani 1 1 d . . .
H14 H 0.5712 -0.1129 0.3612 0.071 Uiso 1 1 calc R . .
C15 C 0.5855(4) -0.1129(4) 0.2596(4) 0.0368(16) Uani 1 1 d . . .
C16 C 0.6390(3) -0.2326(4) 0.2058(4) 0.0355(16) Uani 1 1 d . . .
H16 H 0.6268 -0.2176 0.1590 0.043 Uiso 1 1 calc R . .
C17 C 0.6498(4) -0.2333(4) 0.3189(4) 0.0356(16) Uani 1 1 d . . .
H17 H 0.6463 -0.2189 0.3651 0.043 Uiso 1 1 calc R . .
C18 C 0.8258(4) 0.5474(6) 0.5034(4) 0.050(2) Uani 1 1 d . . .
H18 H 0.8094 0.5883 0.5306 0.060 Uiso 1 1 calc R . .
C19 C 0.8808(4) 0.4443(6) 0.4708(4) 0.050(2) Uani 1 1 d . . .
H19 H 0.9102 0.3993 0.4719 0.060 Uiso 1 1 calc R . .
C20 C 0.9083(4) 0.4855(5) 0.5995(4) 0.0426(18) Uani 1 1 d . . .
C21 C 0.9787(4) 0.4922(5) 0.6097(4) 0.0464(19) Uani 1 1 d . . .
H21 H 1.0027 0.4965 0.5715 0.056 Uiso 1 1 calc R . .
C22 C 0.8713(4) 0.4761(6) 0.6557(4) 0.050(2) Uani 1 1 d . . .
H22 H 0.8241 0.4685 0.6480 0.060 Uiso 1 1 calc R . .
C23 C 1.0125(4) 0.4922(5) 0.6773(4) 0.0403(18) Uani 1 1 d . . .
H23 H 1.0600 0.4955 0.6846 0.048 Uiso 1 1 calc R . .
C24 C 0.9068(4) 0.4785(6) 0.7233(4) 0.052(2) Uani 1 1 d . . .
H24 H 0.8829 0.4740 0.7615 0.062 Uiso 1 1 calc R . .
C25 C 0.9776(4) 0.4874(5) 0.7353(4) 0.0417(18) Uani 1 1 d . . .
C26 C 1.0177(4) 0.4884(7) 0.8090(4) 0.060(3) Uani 1 1 d . . .
H26A H 1.0465 0.4398 0.8148 0.072 Uiso 1 1 calc R . .
H26B H 1.0474 0.5363 0.8133 0.072 Uiso 1 1 calc R . .
C27 C 0.9748(4) 0.4905(6) 0.8674(4) 0.044(2) Uani 1 1 d . . .
C28 C 0.9619(5) 0.5650(7) 0.8993(5) 0.064(3) Uani 1 1 d . . .
H28 H 0.9804 0.6137 0.8846 0.077 Uiso 1 1 calc R . .
C29 C 0.9478(5) 0.4213(6) 0.8906(4) 0.059(2) Uani 1 1 d . . .
H29 H 0.9575 0.3711 0.8708 0.070 Uiso 1 1 calc R . .
C30 C 0.9215(5) 0.5667(6) 0.9532(5) 0.054(2) Uani 1 1 d . . .
H30 H 0.9139 0.6164 0.9750 0.065 Uiso 1 1 calc R . .
C31 C 0.9057(5) 0.4218(6) 0.9435(5) 0.060(2) Uani 1 1 d . . .
H31 H 0.8868 0.3731 0.9575 0.072 Uiso 1 1 calc R . .
C32 C 0.8929(4) 0.4956(5) 0.9741(4) 0.0358(16) Uani 1 1 d . . .
C33 C 0.8206(4) 0.5646(5) 1.0537(4) 0.0452(19) Uani 1 1 d . . .
H33 H 0.8236 0.6180 1.0364 0.054 Uiso 1 1 calc R . .
C34 C 0.8327(5) 0.4366(5) 1.0687(5) 0.058(2) Uani 1 1 d . . .
H34 H 0.8466 0.3822 1.0642 0.070 Uiso 1 1 calc R . .
C35 C 0.8861(4) 0.6762(5) 0.3278(4) 0.0394(17) Uani 1 1 d . . .
H35 H 0.9047 0.6781 0.3751 0.047 Uiso 1 1 calc R . .
C36 C 0.8733(4) 0.6884(5) 0.2163(4) 0.0417(18) Uani 1 1 d . . .
H36 H 0.8812 0.6997 0.1707 0.050 Uiso 1 1 calc R . .
C37 C 0.9867(4) 0.7358(5) 0.2788(5) 0.0445(19) Uani 1 1 d . . .
C38 C 1.0352(4) 0.7179(6) 0.3359(5) 0.052(2) Uani 1 1 d . . .
H38 H 1.0225 0.6902 0.3745 0.063 Uiso 1 1 calc R . .
C39 C 1.0040(5) 0.7811(6) 0.2226(5) 0.059(2) Uani 1 1 d . . .
H39 H 0.9708 0.7961 0.1854 0.070 Uiso 1 1 calc R . .
C40 C 1.1024(4) 0.7407(6) 0.3358(5) 0.056(2) Uani 1 1 d . . .
H40 H 1.1349 0.7280 0.3743 0.067 Uiso 1 1 calc R . .
C41 C 1.0725(5) 0.8037(6) 0.2232(6) 0.064(3) Uani 1 1 d . . .
H41 H 1.0847 0.8334 0.1854 0.077 Uiso 1 1 calc R . .
C42 C 1.1222(4) 0.7832(6) 0.2781(6) 0.062(3) Uani 1 1 d . . .
C43 C 1.1963(5) 0.8032(7) 0.2763(7) 0.081(4) Uani 1 1 d . . .
H43A H 1.2217 0.7963 0.3231 0.097 Uiso 1 1 calc R . .
H43B H 1.2004 0.8603 0.2626 0.097 Uiso 1 1 calc R . .
C44 C 1.2268(4) 0.7473(6) 0.2245(6) 0.064(3) Uani 1 1 d . . .
C45 C 1.2573(5) 0.6744(8) 0.2383(8) 0.108(5) Uani 1 1 d D . .
H45 H 1.2624 0.6517 0.2832 0.129 Uiso 1 1 calc R . .
C46 C 1.2224(6) 0.7742(11) 0.1544(8) 0.105(5) Uani 1 1 d . . .
H46 H 1.1962 0.8215 0.1442 0.126 Uiso 1 1 calc R . .
C47 C 1.2817(7) 0.6329(9) 0.1810(6) 0.108(4) Uani 1 1 d DU . .
H47 H 1.3022 0.5813 0.1874 0.129 Uiso 1 1 calc R . .
C48 C 1.2487(7) 0.7445(9) 0.1014(9) 0.102(4) Uani 1 1 d . . .
H48 H 1.2493 0.7717 0.0588 0.123 Uiso 1 1 calc R . .
C49 C 1.2740(8) 0.6710(7) 0.1161(5) 0.092(4) Uani 1 1 d D . .
C50 C 1.3166(5) 0.5399(7) 0.0556(6) 0.069(3) Uani 1 1 d . . .
H50 H 1.3029 0.4979 0.0834 0.083 Uiso 1 1 calc R . .
C51 C 1.3423(10) 0.6651(13) 0.0060(9) 0.138(6) Uani 1 1 d U . .
H51 H 1.3433 0.7217 -0.0018 0.165 Uiso 1 1 calc R . .
N1 N 0.6974(3) 0.5175(4) 0.2264(3) 0.0349(13) Uani 1 1 d . . .
N2 N 0.7054(3) 0.5168(4) 0.2987(3) 0.0346(13) Uani 1 1 d . . .
N3 N 0.6472(3) 0.4069(3) 0.2602(3) 0.0311(13) Uani 1 1 d . . .
N4 N 0.6820(3) -0.2984(4) 0.2997(3) 0.0315(13) Uani 1 1 d . . .
N5 N 0.6748(3) -0.2979(3) 0.2269(3) 0.0308(13) Uani 1 1 d . . .
N6 N 0.6223(3) -0.1900(3) 0.2610(3) 0.0315(13) Uani 1 1 d . . .
N7 N 0.8079(3) 0.5377(4) 0.4353(3) 0.0397(15) Uani 1 1 d . . .
N8 N 0.8441(4) 0.4712(4) 0.4147(3) 0.0486(17) Uani 1 1 d . . .
N9 N 0.8715(3) 0.4890(4) 0.5278(3) 0.0420(15) Uani 1 1 d . . .
N10 N 0.7869(3) 0.5448(4) 1.1046(3) 0.0396(15) Uani 1 1 d . . .
N11 N 0.7939(4) 0.4605(5) 1.1141(4) 0.063(2) Uani 1 1 d . . .
N12 N 0.8506(3) 0.4984(4) 1.0290(3) 0.0363(14) Uani 1 1 d . . .
N13 N 0.8263(3) 0.6461(4) 0.3046(3) 0.0353(13) Uani 1 1 d . . .
N14 N 0.8174(3) 0.6550(4) 0.2327(3) 0.0341(13) Uani 1 1 d . . .
N15 N 0.9180(3) 0.7043(4) 0.2751(3) 0.0358(14) Uani 1 1 d . . .
N16 N 1.3475(8) 0.5373(9) -0.0049(8) 0.135(5) Uani 1 1 d DU . .
N17 N 1.3679(8) 0.6112(9) -0.0326(7) 0.133(5) Uani 1 1 d DU . .
N18 N 1.3125(6) 0.6286(8) 0.0615(6) 0.100(3) Uani 1 1 d . . .
N19 N 0.7786(6) 0.8890(9) 0.3303(7) 0.107(4) Uani 1 1 d U . .
N20 N 0.4249(6) 0.2573(8) 0.4984(6) 0.096(4) Uani 1 1 d D A 1
N21 N 0.9532(4) 0.7124(5) 0.5276(4) 0.060(2) Uani 1 1 d . . .
N22 N 0.6909(11) 0.4143(12) 0.5379(10) 0.178(9) Uani 0.750(12) 1 d PDU B 1
N22B N 0.541(2) 0.464(4) 0.481(3) 0.28(3) Uani 0.250(12) 1 d PDU . 2
O1 O 0.7814(3) 0.7212(4) 0.4354(3) 0.0533(15) Uani 1 1 d . . .
O2 O 0.6648(3) 0.5995(4) 0.4266(3) 0.0589(16) Uani 1 1 d . . .
O3 O 0.6370(3) 0.5911(4) 0.0926(3) 0.0517(14) Uani 1 1 d . . .
O4 O 0.7419(3) 0.7194(3) 0.0940(3) 0.0470(13) Uani 1 1 d . . .
O5 O 0.8119(7) 0.8398(7) 0.2919(9) 0.182(6) Uani 1 1 d U . .
O6 O 0.7558(8) 0.9494(9) 0.2970(9) 0.176(5) Uani 1 1 d U . .
O7 O 0.7568(7) 0.8877(7) 0.3942(6) 0.153(5) Uani 1 1 d U . .
O8 O 0.4491(6) 0.2266(10) 0.4510(5) 0.153(5) Uani 1 1 d . A 1
O9 O 0.4543(10) 0.3052(12) 0.5397(9) 0.237(8) Uani 1 1 d DU A 1
O10 O 0.3741(6) 0.2388(9) 0.5167(6) 0.147(5) Uani 1 1 d . A 1
O11 O 0.9033(5) 0.7469(6) 0.5427(6) 0.117(4) Uani 1 1 d . . .
O12 O 0.9495(6) 0.6536(7) 0.4843(5) 0.119(3) Uani 1 1 d . . .
O13 O 1.0115(5) 0.7248(7) 0.5547(6) 0.130(4) Uani 1 1 d . . .
O14 O 0.6919(10) 0.4847(11) 0.5596(9) 0.190(8) Uani 0.750(12) 1 d PDU B 1
O15 O 0.7349(12) 0.3663(12) 0.5617(11) 0.222(9) Uani 0.750(12) 1 d PDU B 1
O16 O 0.6642(11) 0.4021(15) 0.4786(9) 0.227(10) Uani 0.750(12) 1 d PDU B 1
O17 O 0.8192(11) 0.8434(12) 0.1487(10) 0.036(7) Uani 0.244(18) 1 d PU C 1
O18 O 0.7494(9) 0.8814(8) 0.1575(9) 0.146(7) Uani 0.756(18) 1 d PU C 2
O14B O 0.584(4) 0.477(5) 0.445(4) 0.28(3) Uani 0.250(12) 1 d PDU B 2
O15B O 0.527(4) 0.395(4) 0.494(4) 0.28(3) Uani 0.250(12) 1 d PDU . 2
O16B O 0.512(5) 0.520(4) 0.504(7) 0.28(3) Uani 0.250(12) 1 d PDU . 2

loop_
_atom_site_aniso_label
_atom_site_aniso_U_11
_atom_site_aniso_U_22
_atom_site_aniso_U_33
_atom_site_aniso_U_23
_atom_site_aniso_U_13
_atom_site_aniso_U_12
Zn1 0.0355(5) 0.0315(5) 0.0303(5) -0.0001(3) 0.0038(3) 0.0004(3)
Zn2 0.0370(5) 0.0284(5) 0.0313(5) 0.0002(3) 0.0084(3) -0.0006(3)
C1 0.044(4) 0.033(4) 0.034(4) -0.002(3) 0.003(3) -0.007(3)
C2 0.055(5) 0.032(4) 0.033(4) 0.004(3) 0.004(3) -0.001(3)
C3 0.029(3) 0.023(4) 0.049(4) 0.006(3) 0.003(3) 0.005(3)
C4 0.079(6) 0.037(5) 0.064(6) -0.004(4) 0.015(5) -0.022(4)
C5 0.058(5) 0.040(5) 0.067(6) -0.002(4) 0.015(4) -0.014(4)
C6 0.065(6) 0.036(5) 0.092(8) -0.017(5) 0.001(5) -0.010(4)
C7 0.057(5) 0.043(5) 0.081(7) 0.015(5) 0.017(5) -0.006(4)
C8 0.029(4) 0.025(4) 0.086(6) 0.006(4) 0.010(4) 0.008(3)
C9 0.036(4) 0.024(4) 0.130(9) 0.001(5) 0.013(5) 0.004(3)
C10 0.026(4) 0.024(4) 0.101(7) 0.000(4) 0.010(4) 0.000(3)
C11 0.138(11) 0.045(6) 0.090(8) 0.020(6) 0.017(8) 0.043(7)
C12 0.071(6) 0.049(6) 0.085(7) -0.008(5) 0.029(5) 0.017(5)
C13 0.143(11) 0.045(6) 0.078(7) 0.012(5) 0.041(7) 0.045(7)
C14 0.070(6) 0.043(5) 0.066(6) 0.004(4) 0.013(5) 0.025(4)
C15 0.035(4) 0.022(4) 0.052(5) 0.002(3) 0.003(3) 0.004(3)
C16 0.034(4) 0.026(4) 0.047(4) 0.001(3) 0.005(3) 0.000(3)
C17 0.038(4) 0.026(4) 0.044(4) 0.000(3) 0.008(3) 0.002(3)
C18 0.065(5) 0.054(5) 0.034(4) -0.002(4) 0.014(4) 0.016(4)
C19 0.048(5) 0.065(6) 0.036(4) 0.003(4) 0.006(4) 0.014(4)
C20 0.052(5) 0.048(5) 0.028(4) 0.006(3) 0.004(3) 0.011(4)
C21 0.041(4) 0.058(5) 0.042(5) 0.002(4) 0.012(3) 0.004(4)
C22 0.032(4) 0.082(7) 0.038(4) 0.010(4) 0.007(3) 0.011(4)
C23 0.043(4) 0.048(5) 0.030(4) 0.005(3) 0.006(3) 0.007(3)
C24 0.042(4) 0.085(7) 0.032(4) 0.008(4) 0.014(3) 0.021(4)
C25 0.043(4) 0.047(5) 0.034(4) 0.000(3) 0.005(3) 0.012(3)
C26 0.043(5) 0.107(8) 0.030(4) -0.006(5) 0.005(3) 0.008(5)
C27 0.037(4) 0.067(6) 0.028(4) -0.003(4) 0.000(3) 0.013(4)
C28 0.069(6) 0.069(7) 0.058(6) 0.008(5) 0.027(5) 0.008(5)
C29 0.082(7) 0.052(6) 0.045(5) -0.013(4) 0.021(5) 0.018(5)
C30 0.063(5) 0.044(5) 0.061(6) -0.007(4) 0.029(4) 0.007(4)
C31 0.081(7) 0.042(5) 0.063(6) -0.009(4) 0.028(5) -0.003(5)
C32 0.035(4) 0.035(4) 0.036(4) 0.001(3) 0.003(3) 0.008(3)
C33 0.059(5) 0.040(5) 0.041(4) 0.008(3) 0.023(4) 0.005(4)
C34 0.073(6) 0.036(5) 0.073(6) 0.002(4) 0.035(5) 0.012(4)
C35 0.033(4) 0.045(5) 0.040(4) -0.006(3) 0.002(3) -0.003(3)
C36 0.032(4) 0.044(5) 0.049(5) 0.005(4) 0.008(3) -0.001(3)
C37 0.038(4) 0.036(4) 0.062(5) -0.009(4) 0.014(4) -0.004(3)
C38 0.041(4) 0.058(6) 0.057(5) -0.001(4) 0.003(4) -0.005(4)
C39 0.047(5) 0.064(6) 0.067(6) 0.000(5) 0.016(4) -0.010(4)
C40 0.033(4) 0.051(5) 0.081(7) -0.015(5) -0.001(4) -0.006(4)
C41 0.054(5) 0.067(6) 0.077(7) -0.015(5) 0.027(5) -0.020(5)
C42 0.039(5) 0.054(6) 0.094(8) -0.037(5) 0.016(5) -0.009(4)
C43 0.040(5) 0.066(7) 0.140(10) -0.049(7) 0.028(6) -0.021(5)
C44 0.033(4) 0.066(7) 0.096(8) -0.039(6) 0.017(5) -0.014(4)
C45 0.054(6) 0.072(8) 0.193(15) -0.055(9) 0.002(8) -0.013(6)
C46 0.050(6) 0.175(15) 0.095(10) -0.033(10) 0.026(7) -0.009(7)
C47 0.089(7) 0.109(8) 0.129(8) 0.004(7) 0.031(7) 0.031(6)
C48 0.094(9) 0.086(10) 0.122(12) 0.022(9) -0.003(9) 0.001(8)
C49 0.172(13) 0.046(6) 0.049(6) 0.000(5) -0.016(7) -0.016(7)
C50 0.052(5) 0.086(8) 0.067(7) -0.036(6) -0.002(5) 0.006(5)
C51 0.154(10) 0.131(10) 0.134(9) -0.020(8) 0.040(8) -0.014(8)
N1 0.042(3) 0.027(3) 0.036(3) -0.002(3) 0.008(3) -0.004(3)
N2 0.044(3) 0.032(3) 0.028(3) 0.002(2) 0.004(3) -0.002(3)
N3 0.035(3) 0.023(3) 0.036(3) 0.001(2) 0.004(2) 0.001(2)
N4 0.029(3) 0.029(3) 0.036(3) -0.002(2) 0.005(2) 0.004(2)
N5 0.029(3) 0.027(3) 0.036(3) 0.001(2) 0.002(2) -0.001(2)
N6 0.031(3) 0.020(3) 0.043(3) -0.006(3) 0.004(3) 0.000(2)
N7 0.044(3) 0.045(4) 0.031(3) 0.000(3) 0.004(3) 0.008(3)
N8 0.057(4) 0.052(4) 0.036(4) -0.002(3) 0.004(3) 0.016(3)
N9 0.045(4) 0.050(4) 0.030(3) 0.006(3) 0.003(3) 0.013(3)
N10 0.048(4) 0.039(4) 0.033(3) 0.002(3) 0.011(3) 0.002(3)
N11 0.083(6) 0.041(4) 0.073(5) 0.012(4) 0.037(4) 0.012(4)
N12 0.048(3) 0.034(3) 0.028(3) 0.005(3) 0.009(3) 0.012(3)
N13 0.034(3) 0.039(3) 0.034(3) -0.002(3) 0.009(3) -0.004(3)
N14 0.032(3) 0.037(3) 0.035(3) 0.003(3) 0.008(2) -0.004(3)
N15 0.027(3) 0.037(4) 0.044(4) -0.002(3) 0.005(3) -0.003(2)
N16 0.138(8) 0.127(8) 0.138(8) -0.007(7) 0.016(7) -0.002(7)
N17 0.161(9) 0.132(9) 0.109(7) -0.018(7) 0.035(7) 0.017(7)
N18 0.108(8) 0.110(9) 0.084(7) -0.023(6) 0.016(6) -0.022(7)
N19 0.102(7) 0.106(8) 0.110(7) 0.022(6) 0.009(6) -0.014(6)
N20 0.085(7) 0.121(9) 0.082(7) -0.061(7) 0.014(6) -0.012(7)
N21 0.066(5) 0.059(5) 0.049(5) 0.001(4) -0.006(4) -0.014(4)
N22 0.182(12) 0.184(11) 0.161(11) -0.022(9) 0.003(8) -0.021(9)
N22B 0.28(3) 0.28(3) 0.28(3) 0.000(5) 0.040(6) 0.000(5)
O1 0.055(3) 0.053(4) 0.050(3) -0.009(3) -0.001(3) -0.004(3)
O2 0.063(4) 0.062(4) 0.058(4) 0.002(3) 0.027(3) 0.000(3)
O3 0.060(4) 0.049(3) 0.041(3) -0.005(3) -0.008(3) -0.005(3)
O4 0.058(3) 0.039(3) 0.045(3) 0.010(2) 0.015(3) 0.003(3)
O5 0.167(10) 0.091(8) 0.287(14) -0.075(9) 0.025(10) 0.036(7)
O6 0.168(10) 0.118(9) 0.243(13) 0.050(9) 0.036(9) 0.045(8)
O7 0.185(10) 0.149(10) 0.108(8) -0.004(7) -0.034(7) -0.075(8)
O8 0.113(8) 0.263(16) 0.093(7) -0.047(9) 0.049(6) -0.048(9)
O9 0.224(11) 0.244(11) 0.237(11) -0.028(9) 0.015(9) -0.015(9)
O10 0.114(9) 0.216(14) 0.118(9) -0.061(8) 0.040(7) -0.027(9)
O11 0.091(6) 0.102(7) 0.168(10) 0.027(6) 0.049(6) 0.043(5)
O12 0.146(9) 0.129(8) 0.079(6) -0.023(6) 0.008(6) -0.035(7)
O13 0.082(6) 0.148(9) 0.149(9) -0.060(7) -0.024(6) 0.011(6)
O14 0.203(18) 0.191(13) 0.182(16) -0.044(13) 0.049(14) -0.064(12)
O15 0.219(12) 0.224(12) 0.220(12) 0.025(9) 0.022(8) 0.001(9)
O16 0.22(2) 0.33(3) 0.129(13) -0.073(14) 0.016(11) -0.048(18)
O17 0.045(12) 0.027(11) 0.038(11) -0.003(8) 0.010(8) -0.010(8)
O18 0.172(13) 0.080(9) 0.195(13) 0.037(8) 0.058(10) -0.076(8)
O14B 0.28(3) 0.28(3) 0.28(3) 0.000(9) 0.039(11) -0.001(9)
O15B 0.28(3) 0.28(3) 0.28(3) 0.000(5) 0.040(6) -0.001(5)
O16B 0.28(3) 0.28(3) 0.28(3) 0.000(5) 0.040(6) -0.001(5)

loop_
_atom_type_symbol
_atom_type_description
_atom_type_scat_dispersion_real
_atom_type_scat_dispersion_imag
_atom_type_scat_source
C C 0.0033 0.0016 'International Tables Vol C Tables 4.2.6.8 and 6.1.1.4'
H H 0.0000 0.0000 'International Tables Vol C Tables 4.2.6.8 and 6.1.1.4'
N N 0.0061 0.0033 'International Tables Vol C Tables 4.2.6.8 and 6.1.1.4'
O O 0.0106 0.0060 'International Tables Vol C Tables 4.2.6.8 and 6.1.1.4'
Zn Zn 0.2839 1.4301 'International Tables Vol C Tables 4.2.6.8 and 6.1.1.4'

loop_
_geom_angle_atom_site_label_1
_geom_angle_atom_site_label_2
_geom_angle_atom_site_label_3
_geom_angle
_geom_angle_site_symmetry_1
_geom_angle_site_symmetry_3
N7 Zn1 O2 89.8(2) . .
N7 Zn1 N2 93.8(2) . .
O2 Zn1 N2 89.2(2) . .
N7 Zn1 N13 94.6(2) . .
O2 Zn1 N13 173.8(2) . .
N2 Zn1 N13 94.8(2) . .
N7 Zn1 N4 176.5(2) . 1_565
O2 Zn1 N4 88.5(2) . 1_565
N2 Zn1 N4 89.2(2) . 1_565
N13 Zn1 N4 86.9(2) . 1_565
N7 Zn1 O1 89.0(2) . .
O2 Zn1 O1 88.0(2) . .
N2 Zn1 O1 176.0(2) . .
N13 Zn1 O1 87.8(2) . .
N4 Zn1 O1 88.0(2) 1_565 .
N10 Zn2 O3 91.4(2) 1_554 .
N10 Zn2 N1 95.6(2) 1_554 .
O3 Zn2 N1 86.7(2) . .
N10 Zn2 N14 90.2(2) 1_554 .
O3 Zn2 N14 175.0(2) . .
N1 Zn2 N14 97.9(2) . .
N10 Zn2 O4 87.4(2) 1_554 .
O3 Zn2 O4 86.1(2) . .
N1 Zn2 O4 172.3(2) . .
N14 Zn2 O4 89.2(2) . .
N10 Zn2 N5 173.3(2) 1_554 1_565
O3 Zn2 N5 94.0(2) . 1_565
N1 Zn2 N5 88.8(2) . 1_565
N14 Zn2 N5 84.1(2) . 1_565
O4 Zn2 N5 88.9(2) . 1_565
N1 C1 N3 110.7(6) . .
N1 C1 H1 124.7 . .
N3 C1 H1 124.7 . .
N2 C2 N3 110.0(6) . .
N2 C2 H2 125.0 . .
N3 C2 H2 125.0 . .
C4 C3 C5 120.9(7) . .
C4 C3 N3 119.5(7) . .
C5 C3 N3 119.6(7) . .
C3 C4 C6 118.7(9) . .
C3 C4 H4 120.7 . .
C6 C4 H4 120.7 . .
C3 C5 C7 119.5(9) . .
C3 C5 H5 120.3 . .
C7 C5 H5 120.3 . .
C8 C6 C4 122.6(9) . .
C8 C6 H6 118.7 . .
C4 C6 H6 118.7 . .
C8 C7 C5 120.8(9) . .
C8 C7 H7 119.6 . .
C5 C7 H7 119.6 . .
C6 C8 C7 117.5(8) . .
C6 C8 C9 122.0(9) . .
C7 C8 C9 120.4(9) . .
C8 C9 C10 113.4(6) . .
C8 C9 H9A 108.9 . .
C10 C9 H9A 108.9 . .
C8 C9 H9B 108.9 . .
C10 C9 H9B 108.9 . .
H9A C9 H9B 107.7 . .
C12 C10 C11 117.4(8) . .
C12 C10 C9 121.5(9) . .
C11 C10 C9 121.1(9) . .
C10 C11 C13 121.7(10) . .
C10 C11 H11 119.1 . .
C13 C11 H11 119.1 . .
C10 C12 C14 122.9(9) . .
C10 C12 H12 118.6 . .
C14 C12 H12 118.6 . .
C15 C13 C11 119.4(10) . .
C15 C13 H13 120.3 . .
C11 C13 H13 120.3 . .
C15 C14 C12 118.2(9) . .
C15 C14 H14 120.9 . .
C12 C14 H14 120.9 . .
C13 C15 C14 120.4(8) . .
C13 C15 N6 119.2(7) . .
C14 C15 N6 120.3(7) . .
N5 C16 N6 110.8(7) . .
N5 C16 H16 124.6 . .
N6 C16 H16 124.6 . .
N4 C17 N6 109.9(6) . .
N4 C17 H17 125.1 . .
N6 C17 H17 125.1 . .
N7 C18 N9 109.5(7) . .
N7 C18 H18 125.2 . .
N9 C18 H18 125.2 . .
N8 C19 N9 111.8(7) . .
N8 C19 H19 124.1 . .
N9 C19 H19 124.1 . .
C21 C20 C22 121.9(7) . .
C21 C20 N9 119.1(7) . .
C22 C20 N9 119.0(7) . .
C23 C21 C20 118.6(7) . .
C23 C21 H21 120.7 . .
C20 C21 H21 120.7 . .
C24 C22 C20 118.0(7) . .
C24 C22 H22 121.0 . .
C20 C22 H22 121.0 . .
C21 C23 C25 121.7(7) . .
C21 C23 H23 119.1 . .
C25 C23 H23 119.1 . .
C22 C24 C25 121.4(7) . .
C22 C24 H24 119.3 . .
C25 C24 H24 119.3 . .
C24 C25 C23 118.3(7) . .
C24 C25 C26 122.3(7) . .
C23 C25 C26 119.4(7) . .
C27 C26 C25 114.9(7) . .
C27 C26 H26A 108.5 . .
C25 C26 H26A 108.5 . .
C27 C26 H26B 108.5 . .
C25 C26 H26B 108.5 . .
H26A C26 H26B 107.5 . .
C29 C27 C28 118.1(7) . .
C29 C27 C26 121.5(8) . .
C28 C27 C26 120.4(9) . .
C27 C28 C30 120.1(9) . .
C27 C28 H28 119.9 . .
C30 C28 H28 119.9 . .
C27 C29 C31 122.7(8) . .
C27 C29 H29 118.7 . .
C31 C29 H29 118.7 . .
C32 C30 C28 120.4(8) . .
C32 C30 H30 119.8 . .
C28 C30 H30 119.8 . .
C32 C31 C29 118.7(9) . .
C32 C31 H31 120.7 . .
C29 C31 H31 120.7 . .
C30 C32 C31 119.9(7) . .
C30 C32 N12 119.8(7) . .
C31 C32 N12 120.2(7) . .
N10 C33 N12 111.4(7) . .
N10 C33 H33 124.3 . .
N12 C33 H33 124.3 . .
N11 C34 N12 112.9(8) . .
N11 C34 H34 123.6 . .
N12 C34 H34 123.6 . .
N13 C35 N15 111.8(7) . .
N13 C35 H35 124.1 . .
N15 C35 H35 124.1 . .
N14 C36 N15 110.6(7) . .
N14 C36 H36 124.7 . .
N15 C36 H36 124.7 . .
C38 C37 C39 120.6(8) . .
C38 C37 N15 120.5(7) . .
C39 C37 N15 118.9(8) . .
C40 C38 C37 120.1(9) . .
C40 C38 H38 119.9 . .
C37 C38 H38 119.9 . .
C37 C39 C41 118.5(9) . .
C37 C39 H39 120.7 . .
C41 C39 H39 120.7 . .
C38 C40 C42 120.6(9) . .
C38 C40 H40 119.7 . .
C42 C40 H40 119.7 . .
C42 C41 C39 121.7(10) . .
C42 C41 H41 119.1 . .
C39 C41 H41 119.1 . .
C41 C42 C40 118.2(8) . .
C41 C42 C43 121.4(10) . .
C40 C42 C43 120.4(10) . .
C42 C43 C44 111.3(7) . .
C42 C43 H43A 109.4 . .
C44 C43 H43A 109.4 . .
C42 C43 H43B 109.4 . .
C44 C43 H43B 109.4 . .
H43A C43 H43B 108.0 . .
C45 C44 C46 115.4(11) . .
C45 C44 C43 127.0(12) . .
C46 C44 C43 117.5(12) . .
C44 C45 C47 117.1(14) . .
C44 C45 H45 121.4 . .
C47 C45 H45 121.4 . .
C48 C46 C44 131.1(16) . .
C48 C46 H46 114.4 . .
C44 C46 H46 114.4 . .
C49 C47 C45 118.6(13) . .
C49 C47 H47 120.7 . .
C45 C47 H47 120.7 . .
C46 C48 C49 110.6(15) . .
C46 C48 H48 124.7 . .
C49 C48 H48 124.7 . .
C48 C49 C47 126.3(14) . .
C48 C49 N18 118.0(12) . .
C47 C49 N18 114.5(11) . .
N16 C50 N18 97.6(11) . .
N16 C50 H50 131.2 . .
N18 C50 H50 131.2 . .
N17 C51 N18 112.8(17) . .
N17 C51 H51 123.6 . .
N18 C51 H51 123.6 . .
C1 N1 N2 107.0(6) . .
C1 N1 Zn2 127.8(5) . .
N2 N1 Zn2 124.8(4) . .
C2 N2 N1 107.3(6) . .
C2 N2 Zn1 126.4(5) . .
N1 N2 Zn1 125.6(4) . .
C1 N3 C2 105.0(6) . .
C1 N3 C3 127.9(6) . .
C2 N3 C3 127.0(6) . .
C17 N4 N5 107.1(6) . .
C17 N4 Zn1 128.1(5) . 1_545
N5 N4 Zn1 124.4(4) . 1_545
C16 N5 N4 107.0(6) . .
C16 N5 Zn2 127.9(5) . 1_545
N4 N5 Zn2 124.6(4) . 1_545
C16 N6 C17 105.2(6) . .
C16 N6 C15 127.6(6) . .
C17 N6 C15 127.2(6) . .
C18 N7 N8 107.6(6) . .
C18 N7 Zn1 127.5(5) . .
N8 N7 Zn1 124.5(4) . .
C19 N8 N7 106.1(6) . .
C18 N9 C19 105.0(6) . .
C18 N9 C20 125.0(7) . .
C19 N9 C20 129.5(7) . .
C33 N10 N11 107.0(6) . .
C33 N10 Zn2 130.8(6) . 1_556
N11 N10 Zn2 122.1(5) . 1_556
C34 N11 N10 105.2(7) . .
C34 N12 C33 103.4(6) . .
C34 N12 C32 128.6(6) . .
C33 N12 C32 127.9(6) . .
C35 N13 N14 106.6(6) . .
C35 N13 Zn1 126.8(5) . .
N14 N13 Zn1 125.1(4) . .
C36 N14 N13 107.1(6) . .
C36 N14 Zn2 128.8(5) . .
N13 N14 Zn2 124.2(4) . .
C35 N15 C36 104.0(6) . .
C35 N15 C37 128.4(6) . .
C36 N15 C37 127.3(6) . .
C50 N16 N17 118.6(13) . .
C51 N17 N16 101.7(15) . .
C51 N18 C50 108.7(12) . .
C51 N18 C49 128.5(13) . .
C50 N18 C49 122.4(10) . .
O6 N19 O5 111.5(15) . .
O6 N19 O7 110.2(16) . .
O5 N19 O7 137.8(15) . .
O10 N20 O8 125.9(12) . .
O10 N20 O9 109.3(14) . .
O8 N20 O9 124.3(16) . .
O11 N21 O13 125.5(10) . .
O11 N21 O12 122.6(10) . .
O13 N21 O12 111.7(10) . .
O16 N22 O15 116.7(12) . .
O16 N22 O14 117.6(12) . .
O15 N22 O14 120.0(12) . .
O16B N22B O14B 149(10) 3_666 .
O16B N22B O15B 85(8) 3_666 .
O14B N22B O15B 119.9(11) . .
O16B N22B O16B 40(9) 3_666 .
O14B N22B O16B 120.0(11) . .
O15B N22B O16B 120.1(11) . .
N22B O15B O16B 46(6) . 3_666
O16B O16B N22B 73(10) 3_666 3_666
O16B O16B N22B 67(8) 3_666 .
N22B O16B N22B 140(9) 3_666 .
O16B O16B O15B 116(10) 3_666 3_666
N22B O16B O15B 48(4) 3_666 3_666
N22B O16B O15B 159(8) . 3_666

loop_
_geom_bond_atom_site_label_1
_geom_bond_atom_site_label_2
_geom_bond_distance
_geom_bond_site_symmetry_2
Zn1 N7 2.091(6) .
Zn1 O2 2.133(6) .
Zn1 N2 2.145(6) .
Zn1 N13 2.159(6) .
Zn1 N4 2.173(6) 1_565
Zn1 O1 2.215(6) .
Zn2 N10 2.118(6) 1_554
Zn2 O3 2.119(5) .
Zn2 N1 2.144(6) .
Zn2 N14 2.158(6) .
Zn2 O4 2.176(5) .
Zn2 N5 2.180(6) 1_565
C1 N1 1.312(9) .
C1 N3 1.351(9) .
C1 H1 0.9300 .
C2 N2 1.318(9) .
C2 N3 1.358(9) .
C2 H2 0.9300 .
C3 C4 1.368(11) .
C3 C5 1.376(11) .
C3 N3 1.454(9) .
C4 C6 1.387(12) .
C4 H4 0.9300 .
C5 C7 1.401(12) .
C5 H5 0.9300 .
C6 C8 1.383(13) .
C6 H6 0.9300 .
C7 C8 1.384(13) .
C7 H7 0.9300 .
C8 C9 1.509(11) .
C9 C10 1.515(10) .
C9 H9A 0.9700 .
C9 H9B 0.9700 .
C10 C12 1.356(13) .
C10 C11 1.362(15) .
C11 C13 1.394(13) .
C11 H11 0.9300 .
C12 C14 1.396(12) .
C12 H12 0.9300 .
C13 C15 1.363(12) .
C13 H13 0.9300 .
C14 C15 1.367(12) .
C14 H14 0.9300 .
C15 N6 1.443(8) .
C16 N5 1.303(9) .
C16 N6 1.346(9) .
C16 H16 0.9300 .
C17 N4 1.313(9) .
C17 N6 1.359(9) .
C17 H17 0.9300 .
C18 N7 1.314(9) .
C18 N9 1.346(10) .
C18 H18 0.9300 .
C19 N8 1.286(10) .
C19 N9 1.347(10) .
C19 H19 0.9300 .
C20 C21 1.380(11) .
C20 C22 1.396(10) .
C20 N9 1.462(9) .
C21 C23 1.372(10) .
C21 H21 0.9300 .
C22 C24 1.385(11) .
C22 H22 0.9300 .
C23 C25 1.394(10) .
C23 H23 0.9300 .
C24 C25 1.392(11) .
C24 H24 0.9300 .
C25 C26 1.518(11) .
C26 C27 1.499(10) .
C26 H26A 0.9700 .
C26 H26B 0.9700 .
C27 C29 1.344(13) .
C27 C28 1.394(13) .
C28 C30 1.394(12) .
C28 H28 0.9300 .
C29 C31 1.400(12) .
C29 H29 0.9300 .
C30 C32 1.368(11) .
C30 H30 0.9300 .
C31 C32 1.372(11) .
C31 H31 0.9300 .
C32 N12 1.436(9) .
C33 N10 1.300(9) .
C33 N12 1.345(10) .
C33 H33 0.9300 .
C34 N11 1.300(10) .
C34 N12 1.335(10) .
C34 H34 0.9300 .
C35 N13 1.296(9) .
C35 N15 1.346(9) .
C35 H35 0.9300 .
C36 N14 1.307(9) .
C36 N15 1.355(9) .
C36 H36 0.9300 .
C37 C38 1.379(12) .
C37 C39 1.387(12) .
C37 N15 1.443(9) .
C38 C40 1.378(11) .
C38 H38 0.9300 .
C39 C41 1.400(12) .
C39 H39 0.9300 .
C40 C42 1.406(14) .
C40 H40 0.9300 .
C41 C42 1.376(14) .
C41 H41 0.9300 .
C42 C43 1.503(11) .
C43 C44 1.532(13) .
C43 H43A 0.9700 .
C43 H43B 0.9700 .
C44 C45 1.335(16) .
C44 C46 1.405(17) .
C45 C47 1.429(9) .
C45 H45 0.9300 .
C46 C48 1.298(18) .
C46 H46 0.9300 .
C47 C49 1.379(9) .
C47 H47 0.9300 .
C48 C49 1.308(16) .
C48 H48 0.9300 .
C49 N18 1.540(17) .
C50 N16 1.387(17) .
C50 N18 1.445(15) .
C50 H50 0.9300 .
C51 N17 1.29(2) .
C51 N18 1.42(2) .
C51 H51 0.9300 .
N1 N2 1.374(8) .
N4 N5 1.383(8) .
N4 Zn1 2.173(6) 1_545
N5 Zn2 2.180(6) 1_545
N7 N8 1.382(9) .
N10 N11 1.383(9) .
N10 Zn2 2.118(6) 1_556
N13 N14 1.374(8) .
N16 N17 1.394(9) .
N19 O6 1.219(15) .
N19 O5 1.324(17) .
N19 O7 1.356(17) .
N20 O10 1.150(13) .
N20 O8 1.196(13) .
N20 O9 1.198(9) .
N21 O11 1.203(11) .
N21 O13 1.212(11) .
N21 O12 1.259(12) .
N22 O16 1.200(9) .
N22 O15 1.207(9) .
N22 O14 1.215(9) .
N22B O16B 1.15(11) 3_666
N22B O14B 1.196(9) .
N22B O15B 1.191(9) .
N22B O16B 1.193(9) .
O15B O16B 1.59(12) 3_666
O16B O16B 0.79(18) 3_666
O16B N22B 1.15(11) 3_666
O16B O15B 1.59(12) 3_666

loop_
_geom_torsion_atom_site_label_1
_geom_torsion_atom_site_label_2
_geom_torsion_atom_site_label_3
_geom_torsion_atom_site_label_4
_geom_torsion
_geom_torsion_site_symmetry_1
_geom_torsion_site_symmetry_4
C5 C3 C4 C6 1.0(13) . .
N3 C3 C4 C6 -177.4(8) . .
C4 C3 C5 C7 -1.2(13) . .
N3 C3 C5 C7 177.2(7) . .
C3 C4 C6 C8 -0.3(15) . .
C3 C5 C7 C8 0.6(13) . .
C4 C6 C8 C7 -0.3(14) . .
C4 C6 C8 C9 177.9(8) . .
C5 C7 C8 C6 0.2(13) . .
C5 C7 C8 C9 -178.1(8) . .
C6 C8 C9 C10 81.1(12) . .
C7 C8 C9 C10 -100.7(11) . .
C8 C9 C10 C12 100.6(11) . .
C8 C9 C10 C11 -78.9(13) . .
C12 C10 C11 C13 0.3(18) . .
C9 C10 C11 C13 179.8(11) . .
C11 C10 C12 C14 -0.7(15) . .
C9 C10 C12 C14 179.8(9) . .
C10 C11 C13 C15 -1(2) . .
C10 C12 C14 C15 1.1(16) . .
C11 C13 C15 C14 1.0(18) . .
C11 C13 C15 N6 -179.4(10) . .
C12 C14 C15 C13 -1.3(15) . .
C12 C14 C15 N6 179.2(8) . .
C22 C20 C21 C23 -2.2(13) . .
N9 C20 C21 C23 177.4(7) . .
C21 C20 C22 C24 3.8(14) . .
N9 C20 C22 C24 -175.8(8) . .
C20 C21 C23 C25 -1.3(13) . .
C20 C22 C24 C25 -2.0(14) . .
C22 C24 C25 C23 -1.3(13) . .
C22 C24 C25 C26 -178.8(9) . .
C21 C23 C25 C24 3.0(12) . .
C21 C23 C25 C26 -179.5(9) . .
C24 C25 C26 C27 -7.8(14) . .
C23 C25 C26 C27 174.8(8) . .
C25 C26 C27 C29 82.6(11) . .
C25 C26 C27 C28 -97.5(11) . .
C29 C27 C28 C30 -0.7(13) . .
C26 C27 C28 C30 179.4(8) . .
C28 C27 C29 C31 2.3(14) . .
C26 C27 C29 C31 -177.8(8) . .
C27 C28 C30 C32 -1.4(14) . .
C27 C29 C31 C32 -1.8(15) . .
C28 C30 C32 C31 1.9(13) . .
C28 C30 C32 N12 -179.2(8) . .
C29 C31 C32 C30 -0.4(13) . .
C29 C31 C32 N12 -179.3(8) . .
C39 C37 C38 C40 -3.8(13) . .
N15 C37 C38 C40 173.2(8) . .
C38 C37 C39 C41 3.9(13) . .
N15 C37 C39 C41 -173.1(8) . .
C37 C38 C40 C42 0.6(13) . .
C37 C39 C41 C42 -1.0(14) . .
C39 C41 C42 C40 -2.1(14) . .
C39 C41 C42 C43 176.2(9) . .
C38 C40 C42 C41 2.3(13) . .
C38 C40 C42 C43 -176.0(8) . .
C41 C42 C43 C44 -72.5(13) . .
C40 C42 C43 C44 105.8(12) . .
C42 C43 C44 C45 -89.9(13) . .
C42 C43 C44 C46 89.6(13) . .
C46 C44 C45 C47 0.1(15) . .
C43 C44 C45 C47 179.6(10) . .
C45 C44 C46 C48 -8(2) . .
C43 C44 C46 C48 172.9(14) . .
C44 C45 C47 C49 1.7(19) . .
C44 C46 C48 C49 11(2) . .
C46 C48 C49 C47 -9(2) . .
C46 C48 C49 N18 -175.3(11) . .
C45 C47 C49 C48 3(2) . .
C45 C47 C49 N18 170.1(11) . .
N3 C1 N1 N2 -0.1(8) . .
N3 C1 N1 Zn2 -172.9(4) . .
N10 Zn2 N1 C1 -61.7(6) 1_554 .
O3 Zn2 N1 C1 29.4(6) . .
N14 Zn2 N1 C1 -152.6(6) . .
O4 Zn2 N1 C1 50.6(19) . .
N5 Zn2 N1 C1 123.5(6) 1_565 .
N10 Zn2 N1 N2 126.7(5) 1_554 .
O3 Zn2 N1 N2 -142.2(5) . .
N14 Zn2 N1 N2 35.8(5) . .
O4 Zn2 N1 N2 -121.0(15) . .
N5 Zn2 N1 N2 -48.1(5) 1_565 .
N3 C2 N2 N1 0.1(8) . .
N3 C2 N2 Zn1 171.5(4) . .
C1 N1 N2 C2 0.0(8) . .
Zn2 N1 N2 C2 173.1(5) . .
C1 N1 N2 Zn1 -171.4(5) . .
Zn2 N1 N2 Zn1 1.6(8) . .
N7 Zn1 N2 C2 54.5(6) . .
O2 Zn1 N2 C2 -35.2(6) . .
N13 Zn1 N2 C2 149.5(6) . .
N4 Zn1 N2 C2 -123.7(6) 1_565 .
O1 Zn1 N2 C2 -80(3) . .
N7 Zn1 N2 N1 -135.6(5) . .
O2 Zn1 N2 N1 134.6(5) . .
N13 Zn1 N2 N1 -40.7(5) . .
N4 Zn1 N2 N1 46.1(5) 1_565 .
O1 Zn1 N2 N1 90(3) . .
N1 C1 N3 C2 0.2(8) . .
N1 C1 N3 C3 176.9(6) . .
N2 C2 N3 C1 -0.2(8) . .
N2 C2 N3 C3 -176.9(6) . .
C4 C3 N3 C1 12.5(11) . .
C5 C3 N3 C1 -165.9(7) . .
C4 C3 N3 C2 -171.5(8) . .
C5 C3 N3 C2 10.1(11) . .
N6 C17 N4 N5 -0.5(7) . .
N6 C17 N4 Zn1 172.1(4) . 1_545
N6 C16 N5 N4 0.0(7) . .
N6 C16 N5 Zn2 -172.1(4) . 1_545
C17 N4 N5 C16 0.3(7) . .
Zn1 N4 N5 C16 -172.7(4) 1_545 .
C17 N4 N5 Zn2 172.7(4) . 1_545
Zn1 N4 N5 Zn2 -0.2(7) 1_545 1_545
N5 C16 N6 C17 -0.3(8) . .
N5 C16 N6 C15 177.3(6) . .
N4 C17 N6 C16 0.5(8) . .
N4 C17 N6 C15 -177.1(6) . .
C13 C15 N6 C16 -9.5(12) . .
C14 C15 N6 C16 170.1(8) . .
C13 C15 N6 C17 167.6(9) . .
C14 C15 N6 C17 -12.8(11) . .
N9 C18 N7 N8 -0.8(9) . .
N9 C18 N7 Zn1 -173.4(5) . .
O2 Zn1 N7 C18 -59.1(7) . .
N2 Zn1 N7 C18 -148.3(7) . .
N13 Zn1 N7 C18 116.6(7) . .
N4 Zn1 N7 C18 1(4) 1_565 .
O1 Zn1 N7 C18 28.9(7) . .
O2 Zn1 N7 N8 129.5(6) . .
N2 Zn1 N7 N8 40.3(6) . .
N13 Zn1 N7 N8 -54.9(6) . .
N4 Zn1 N7 N8 -171(4) 1_565 .
O1 Zn1 N7 N8 -142.6(6) . .
N9 C19 N8 N7 -0.2(10) . .
C18 N7 N8 C19 0.6(9) . .
Zn1 N7 N8 C19 173.5(6) . .
N7 C18 N9 C19 0.7(10) . .
N7 C18 N9 C20 173.1(7) . .
N8 C19 N9 C18 -0.3(10) . .
N8 C19 N9 C20 -172.3(8) . .
C21 C20 N9 C18 -117.3(9) . .
C22 C20 N9 C18 62.3(12) . .
C21 C20 N9 C19 53.3(12) . .
C22 C20 N9 C19 -127.2(10) . .
N12 C33 N10 N11 -0.8(10) . .
N12 C33 N10 Zn2 -178.0(5) . 1_556
N12 C34 N11 N10 -1.3(11) . .
C33 N10 N11 C34 1.3(10) . .
Zn2 N10 N11 C34 178.8(6) 1_556 .
N11 C34 N12 C33 0.9(11) . .
N11 C34 N12 C32 179.7(8) . .
N10 C33 N12 C34 0.0(9) . .
N10 C33 N12 C32 -178.8(7) . .
C30 C32 N12 C34 -161.3(9) . .
C31 C32 N12 C34 17.6(13) . .
C30 C32 N12 C33 17.2(12) . .
C31 C32 N12 C33 -163.9(8) . .
N15 C35 N13 N14 -0.5(8) . .
N15 C35 N13 Zn1 -166.8(5) . .
N7 Zn1 N13 C35 -55.0(7) . .
O2 Zn1 N13 C35 81(2) . .
N2 Zn1 N13 C35 -149.2(7) . .
N4 Zn1 N13 C35 121.9(7) 1_565 .
O1 Zn1 N13 C35 33.8(7) . .
N7 Zn1 N13 N14 141.0(6) . .
O2 Zn1 N13 N14 -83(2) . .
N2 Zn1 N13 N14 46.8(6) . .
N4 Zn1 N13 N14 -42.1(5) 1_565 .
O1 Zn1 N13 N14 -130.2(6) . .
N15 C36 N14 N13 -2.0(8) . .
N15 C36 N14 Zn2 178.8(5) . .
C35 N13 N14 C36 1.5(8) . .
Zn1 N13 N14 C36 168.1(5) . .
C35 N13 N14 Zn2 -179.3(5) . .
Zn1 N13 N14 Zn2 -12.6(8) . .
N10 Zn2 N14 C36 53.8(7) 1_554 .
O3 Zn2 N14 C36 -54(3) . .
N1 Zn2 N14 C36 149.5(7) . .
O4 Zn2 N14 C36 -33.5(7) . .
N5 Zn2 N14 C36 -122.5(7) 1_565 .
N10 Zn2 N14 N13 -125.2(5) 1_554 .
O3 Zn2 N14 N13 127(2) . .
N1 Zn2 N14 N13 -29.5(6) . .
O4 Zn2 N14 N13 147.4(5) . .
N5 Zn2 N14 N13 58.4(5) 1_565 .
N13 C35 N15 C36 -0.7(9) . .
N13 C35 N15 C37 -174.6(7) . .
N14 C36 N15 C35 1.7(8) . .
N14 C36 N15 C37 175.6(7) . .
C38 C37 N15 C35 19.6(12) . .
C39 C37 N15 C35 -163.4(8) . .
C38 C37 N15 C36 -152.9(8) . .
C39 C37 N15 C36 24.1(12) . .
N18 C50 N16 N17 5.5(16) . .
N18 C51 N17 N16 6(2) . .
C50 N16 N17 C51 -7(2) . .
N17 C51 N18 C50 -3(2) . .
N17 C51 N18 C49 -176.7(14) . .
N16 C50 N18 C51 -1.3(14) . .
N16 C50 N18 C49 172.7(11) . .
C48 C49 N18 C51 20(2) . .
C47 C49 N18 C51 -148.0(15) . .
C48 C49 N18 C50 -152.5(12) . .
C47 C49 N18 C50 39.2(17) . .
O14B N22B O15B O16B -160(12) . 3_666
O16B N22B O15B O16B 20(12) . 3_666
O14B N22B O16B O16B 148(19) . 3_666
O15B N22B O16B O16B -32(19) . 3_666
O16B N22B O16B N22B 0.000(13) 3_666 3_666
O14B N22B O16B N22B 148(19) . 3_666
O15B N22B O16B N22B -32(19) . 3_666
O16B N22B O16B O15B -105(33) 3_666 3_666
O14B N22B O16B O15B 43(19) . 3_666
O15B N22B O16B O15B -137(19) . 3_666
